data_7061372
loop_
_publ_author_name
'Su, Ruige'
'Zhao, Yuling'
'Liu, Shiqiang'
'Li, Peiying'
'Ma, Jiaying'
'Zhang, Di'
'Han, Minghu'
'Yu, Tianzhi'

_publ_section_title
;
 Synthesis and luminescence properties of functionalized V-shaped
 bis-coumarin derivatives
;
_journal_issue 14
_journal_name_full 'New Journal of Chemistry'
_journal_page_first 6793
_journal_page_last 6803
_journal_paper_doi 10.1039/D1NJ05960B
_journal_volume 46
_journal_year 2022
_chemical_formula_moiety 'C32 H24 N2 O4'
_chemical_formula_sum 'C32 H24 N2 O4'
_chemical_formula_weight 500.53
_space_group_crystal_system triclinic
_space_group_IT_number 2
_space_group_name_Hall '-P 1'
_space_group_name_H-M_alt 'P -1'
_atom_sites_solution_hydrogens mixed
_atom_sites_solution_primary dual
_audit_creation_date 2021-07-16
_audit_creation_method
;
Olex2 1.3-alpha
(compiled 2020.09.11 svn.r3730fd0d for OlexSys, GUI svn.r6159)
;
_audit_update_record
;
2021-10-06 deposited with the CCDC.	2022-03-07 downloaded from the CCDC.
;
_cell_angle_alpha 107.530(7)
_cell_angle_beta 98.155(5)
_cell_angle_gamma 110.522(6)
_cell_formula_units_Z 2
_cell_length_a 9.0562(5)
_cell_length_b 11.4544(10)
_cell_length_c 13.3288(9)
_cell_measurement_reflns_used 3025
_cell_measurement_temperature 149.98(10)
_cell_measurement_theta_max 28.6170
_cell_measurement_theta_min 2.4580
_cell_volume 1186.42(18)
_computing_cell_refinement 'CrysAlisPro 1.171.38.43f (Rigaku OD, 2015)'
_computing_data_collection 'CrysAlisPro 1.171.38.43f (Rigaku OD, 2015)'
_computing_data_reduction 'CrysAlisPro 1.171.38.43f (Rigaku OD, 2015)'
_computing_molecular_graphics 'Olex2 1.3-alpha (Dolomanov et al., 2009)'
_computing_publication_material 'Olex2 1.3-alpha (Dolomanov et al., 2009)'
_computing_structure_refinement 'SHELXL 2018/3 (Sheldrick, 2015)'
_computing_structure_solution 'SHELXT 2018/2 (Sheldrick, 2018)'
_diffrn_ambient_environment N~2~
_diffrn_ambient_temperature 149.98(10)
_diffrn_detector 'CCD plate'
_diffrn_detector_area_resol_mean 5.2684
_diffrn_detector_type AtlasS2
_diffrn_measured_fraction_theta_full 1.000
_diffrn_measured_fraction_theta_max 1.000
_diffrn_measurement_details
;
List of Runs (angles in degrees, time in seconds):

  # Type    Start    End  Width  t~exp~   \w     \q     \k     \f   Frames
#--------------------------------------------------------------------------
  1  \w    -14.00  78.00   1.00    1.00    --   11.90  77.00 -30.00   92
  2  \w     63.00  89.00   1.00    1.00    --   11.90 178.00  60.00   26
  3  \w    -39.00  55.00   1.00    1.00    --  -11.27  57.00-150.00   94
  4  \w    -83.00  12.00   1.00    1.00    --  -11.27 -57.00  60.00   95
;
_diffrn_measurement_device 'four-circle diffractometer'
_diffrn_measurement_device_type 'SuperNova, Dual, Cu at zero, AtlasS2'
_diffrn_measurement_method '\w scans'
_diffrn_orient_matrix_type 'CrysAlisPro convention (1999,Acta A55,543-557)'
_diffrn_orient_matrix_UB_11 -0.0632051000
_diffrn_orient_matrix_UB_12 -0.0661317000
_diffrn_orient_matrix_UB_13 -0.0259788000
_diffrn_orient_matrix_UB_21 0.0121885000
_diffrn_orient_matrix_UB_22 -0.0102223000
_diffrn_orient_matrix_UB_23 0.0498836000
_diffrn_orient_matrix_UB_31 -0.0585830000
_diffrn_orient_matrix_UB_32 0.0250024000
_diffrn_orient_matrix_UB_33 0.0144977000
_diffrn_radiation_monochromator mirror
_diffrn_radiation_probe x-ray
_diffrn_radiation_type 'Mo K\a'
_diffrn_radiation_wavelength 0.71073
_diffrn_reflns_av_R_equivalents 0.0343
_diffrn_reflns_av_unetI/netI 0.0611
_diffrn_reflns_Laue_measured_fraction_full 1.000
_diffrn_reflns_Laue_measured_fraction_max 1.000
_diffrn_reflns_limit_h_max 10
_diffrn_reflns_limit_h_min -10
_diffrn_reflns_limit_k_max 13
_diffrn_reflns_limit_k_min -12
_diffrn_reflns_limit_l_max 14
_diffrn_reflns_limit_l_min -15
_diffrn_reflns_number 8323
_diffrn_reflns_point_group_measured_fraction_full 1.000
_diffrn_reflns_point_group_measured_fraction_max 1.000
_diffrn_reflns_theta_full 24.996
_diffrn_reflns_theta_max 24.996
_diffrn_reflns_theta_min 2.051
_diffrn_source 'micro-focus sealed X-ray tube'
_diffrn_source_type 'SuperNova (Mo) X-ray Source'
_exptl_absorpt_coefficient_mu 0.093
_exptl_absorpt_correction_T_max 1.00000
_exptl_absorpt_correction_T_min 0.53174
_exptl_absorpt_correction_type multi-scan
_exptl_absorpt_process_details
;
CrysAlisPro 1.171.38.43f (Rigaku Oxford Diffraction, 2015)
Empirical absorption correction using spherical harmonics,
 implemented in SCALE3 ABSPACK scaling algorithm.
;
_exptl_crystal_colour red
_exptl_crystal_colour_primary red
_exptl_crystal_density_diffrn 1.401
_exptl_crystal_description block
_exptl_crystal_F_000 524
_exptl_crystal_size_max 0.14
_exptl_crystal_size_mid 0.13
_exptl_crystal_size_min 0.12
_refine_diff_density_max 0.191
_refine_diff_density_min -0.266
_refine_diff_density_rms 0.057
_refine_ls_extinction_method none
_refine_ls_goodness_of_fit_ref 1.038
_refine_ls_hydrogen_treatment mixed
_refine_ls_matrix_type full
_refine_ls_number_parameters 367
_refine_ls_number_reflns 4173
_refine_ls_number_restraints 19
_refine_ls_restrained_S_all 1.037
_refine_ls_R_factor_all 0.0683
_refine_ls_R_factor_gt 0.0476
_refine_ls_shift/su_max 0.000
_refine_ls_shift/su_mean 0.000
_refine_ls_structure_factor_coef Fsqd
_refine_ls_weighting_details 'w=1/[\s^2^(Fo^2^)+(0.0475P)^2^] where P=(Fo^2^+2Fc^2^)/3'
_refine_ls_weighting_scheme calc
_refine_ls_wR_factor_gt 0.1017
_refine_ls_wR_factor_ref 0.1158
_reflns_Friedel_coverage 0.000
_reflns_number_gt 3071
_reflns_number_total 4173
_reflns_threshold_expression 'I > 2\s(I)'
_cod_data_source_file d1nj05960b1.cif
_cod_data_source_block cz
_cod_depositor_comments 'Adding full bibliography for 7061372--7061373.cif.'
_cod_original_cell_volume 1186.41(16)
_cod_database_code 7061372
_shelx_shelxl_version_number 2018/3
_shelx_space_group_comment
;
The symmetry employed for this shelxl refinement is uniquely defined
by the following loop, which should always be used as a source of
symmetry information in preference to the above space-group names.
They are only intended as comments.
;
_reflns_odcompleteness_completeness 99.94
_reflns_odcompleteness_iscentric 1
_reflns_odcompleteness_theta 26.32
_olex2_refinement_description
;
1. Fixed Uiso
 At 1.2 times of:
  All C(H) groups, All C(H,H) groups
 At 1.5 times of:
  All C(H,H,H) groups
2. Rigid bond restraints
 N2
 with sigma for 1-2 distances of 0.002 and sigma for 1-3 distances of 0.002
 C31, C32
 with sigma for 1-2 distances of 0.002 and sigma for 1-3 distances of 0.002
3. Uiso/Uaniso restraints and constraints
Uanis(C32) \\sim Ueq: with sigma of 0.002 and sigma for terminal atoms of 0.004
Uanis(C31) \\sim Ueq, Uanis(C34) \\sim Ueq: with sigma of 0.002 and sigma for
terminal atoms of 0.004
Uanis(C31) = Uanis(C34)
4. Others
 Sof(C31)=Sof(H31A)=Sof(H31B)=Sof(C32)=Sof(H32A)=Sof(H32B)=Sof(H32C)=1-FVAR(1)
 Sof(C33)=Sof(H33A)=Sof(H33B)=Sof(C34)=Sof(H34A)=Sof(H34B)=Sof(H34C)=FVAR(1)
5.a Secondary CH2 refined with riding coordinates:
 C29(H29A,H29B), C31(H31A,H31B), C33(H33A,H33B)
5.b Aromatic/amide H refined with riding coordinates:
 C2(H2), C3(H3), C4(H4), C5(H5), C8(H8), C9(H9), C10(H10), C11(H11), C14(H14),
 C18(H18), C25(H25), C27(H27)
5.c Idealised Me refined as rotating group:
 C30(H30A,H30B,H30C), C32(H32A,H32B,H32C), C34(H34A,H34B,H34C)
;
_olex2_submission_special_instructions 'No special instructions were received'
_oxdiff_exptl_absorpt_empirical_details
;
Empirical correction (ABSPACK) includes:
- Absorption correction using spherical harmonics
- Frame scaling
;
_oxdiff_exptl_absorpt_empirical_full_max 2.288
_oxdiff_exptl_absorpt_empirical_full_min 0.615

loop_
_space_group_symop_operation_xyz
'x, y, z'
'-x, -y, -z'

loop_
_atom_site_label
_atom_site_type_symbol
_atom_site_fract_x
_atom_site_fract_y
_atom_site_fract_z
_atom_site_U_iso_or_equiv
_atom_site_adp_type
_atom_site_occupancy
_atom_site_site_symmetry_order
_atom_site_calc_flag
_atom_site_refinement_flags_posn
_atom_site_refinement_flags_adp
_atom_site_refinement_flags_occupancy
_atom_site_disorder_assembly
_atom_site_disorder_group
O1 O 0.35021(13) 0.28741(13) 0.35040(10) 0.0245(3) Uani 1 1 d . . . . .
O4 O 0.87626(13) 0.48946(13) 0.61862(10) 0.0263(3) Uani 1 1 d . . . . .
O2 O 0.38914(14) 0.19096(14) 0.46523(11) 0.0347(4) Uani 1 1 d . . . . .
O3 O 0.68464(15) 0.31035(15) 0.62155(12) 0.0403(4) Uani 1 1 d . . . . .
N2 N 1.30518(19) 0.90392(19) 0.67182(16) 0.0523(6) Uani 1 1 d . . . . .
N1 N 0.24746(16) 0.39382(16) 0.03631(12) 0.0230(4) Uani 1 1 d . . . . .
C1 C 0.22615(19) 0.4977(2) 0.01017(15) 0.0225(5) Uani 1 1 d . . . . .
C2 C 0.2953(2) 0.6345(2) 0.07203(16) 0.0285(5) Uani 1 1 d . . . . .
H2 H 0.369830 0.670691 0.140694 0.034 Uiso 1 1 calc R U . . .
C3 C 0.2489(2) 0.7158(2) 0.02739(17) 0.0325(5) Uani 1 1 d . . . . .
H3 H 0.293799 0.808249 0.066604 0.039 Uiso 1 1 calc R U . . .
C4 C 0.1364(2) 0.6609(2) -0.07503(18) 0.0343(5) Uani 1 1 d . . . . .
H4 H 0.108158 0.717533 -0.103313 0.041 Uiso 1 1 calc R U . . .
C5 C 0.0661(2) 0.5243(2) -0.13535(16) 0.0309(5) Uani 1 1 d . . . . .
H5 H -0.010223 0.488544 -0.203234 0.037 Uiso 1 1 calc R U . . .
C6 C 0.11131(19) 0.4408(2) -0.09285(15) 0.0236(5) Uani 1 1 d . . . . .
C7 C 0.06124(19) 0.2969(2) -0.13176(15) 0.0256(5) Uani 1 1 d . . . . .
C8 C -0.0484(2) 0.1901(2) -0.22669(16) 0.0330(5) Uani 1 1 d . . . . .
H8 H -0.105745 0.205957 -0.281011 0.040 Uiso 1 1 calc R U . . .
C9 C -0.0707(2) 0.0610(2) -0.23888(17) 0.0399(6) Uani 1 1 d . . . . .
H9 H -0.143374 -0.010716 -0.302099 0.048 Uiso 1 1 calc R U . . .
C10 C 0.0143(2) 0.0363(2) -0.15755(17) 0.0381(5) Uani 1 1 d . . . . .
H10 H -0.002698 -0.051862 -0.167668 0.046 Uiso 1 1 calc R U . . .
C11 C 0.1238(2) 0.1406(2) -0.06182(16) 0.0311(5) Uani 1 1 d . . . . .
H11 H 0.180515 0.123930 -0.007799 0.037 Uiso 1 1 calc R U . . .
C12 C 0.14532(19) 0.2702(2) -0.05002(15) 0.0239(5) Uani 1 1 d . . . . .
C13 C 0.35605(19) 0.41345(19) 0.13356(14) 0.0219(4) Uani 1 1 d . . . . .
C14 C 0.52111(19) 0.50081(19) 0.16138(15) 0.0230(4) Uani 1 1 d . . . . .
H14 H 0.559461 0.543898 0.115280 0.028 Uiso 1 1 calc R U . . .
C15 C 0.6272(2) 0.52336(19) 0.25670(14) 0.0219(4) Uani 1 1 d . . . . .
H15 H 0.741(2) 0.5821(18) 0.2715(14) 0.023(5) Uiso 1 1 d . . . . .
C16 C 0.57520(19) 0.46187(19) 0.32945(14) 0.0199(4) Uani 1 1 d . . . . .
C17 C 0.41159(19) 0.36665(19) 0.29425(14) 0.0204(4) Uani 1 1 d . . . . .
C18 C 0.30211(19) 0.34480(19) 0.19971(14) 0.0230(5) Uani 1 1 d . . . . .
H18 H 0.192963 0.284292 0.180884 0.028 Uiso 1 1 calc R U . . .
C19 C 0.67803(19) 0.48233(19) 0.43405(14) 0.0205(4) Uani 1 1 d . . . . .
C20 C 0.61802(18) 0.38727(19) 0.47972(15) 0.0210(4) Uani 1 1 d . . . . .
C21 C 0.4524(2) 0.2810(2) 0.43555(14) 0.0223(4) Uani 1 1 d . . . . .
C22 C 0.7191(2) 0.3882(2) 0.57586(16) 0.0257(5) Uani 1 1 d . . . . .
C23 C 0.83488(19) 0.59453(19) 0.49053(14) 0.0193(4) Uani 1 1 d . . . . .
C24 C 0.9307(2) 0.59379(19) 0.58281(15) 0.0220(4) Uani 1 1 d . . . . .
C25 C 1.0826(2) 0.6931(2) 0.64360(16) 0.0274(5) Uani 1 1 d . . . . .
H25 H 1.139832 0.685988 0.703529 0.033 Uiso 1 1 calc R U . . .
C26 C 1.1528(2) 0.8059(2) 0.61616(16) 0.0288(5) Uani 1 1 d . . . . .
C27 C 1.0544(2) 0.8129(2) 0.52702(15) 0.0258(5) Uani 1 1 d . . . . .
H27 H 1.094227 0.887390 0.507881 0.031 Uiso 1 1 calc R U . . .
C28 C 0.9028(2) 0.7126(2) 0.46889(15) 0.0240(5) Uani 1 1 d . . . . .
H28 H 0.8402(19) 0.7293(18) 0.4155(15) 0.025(5) Uiso 1 1 d . . . . .
C29 C 1.3808(2) 1.0186(2) 0.64080(19) 0.0390(6) Uani 1 1 d . . . . .
H29A H 1.353377 0.987264 0.561551 0.047 Uiso 1 1 calc R U . . .
H29B H 1.499065 1.053979 0.668228 0.047 Uiso 1 1 calc R U . . .
C30 C 1.3279(2) 1.1311(2) 0.68335(17) 0.0378(6) Uani 1 1 d . . . . .
H30A H 1.212037 1.098798 0.652418 0.057 Uiso 1 1 calc R U . . .
H30B H 1.385731 1.204392 0.662993 0.057 Uiso 1 1 calc R U . . .
H30C H 1.352463 1.161664 0.761685 0.057 Uiso 1 1 calc R U . . .
C31 C 1.3578(6) 0.9377(5) 0.8023(4) 0.0314(8) Uani 0.492(4) 1 d . U P A 2
H31A H 1.404200 1.034061 0.843379 0.038 Uiso 0.492(4) 1 calc R U P A 2
H31B H 1.263556 0.894795 0.825736 0.038 Uiso 0.492(4) 1 calc R U P A 2
C32 C 1.4841(5) 0.8825(5) 0.8196(4) 0.0421(13) Uani 0.492(4) 1 d . U P A 2
H32A H 1.434136 0.786354 0.782373 0.063 Uiso 0.492(4) 1 calc R U P A 2
H32B H 1.525916 0.905198 0.896467 0.063 Uiso 0.492(4) 1 calc R U P A 2
H32C H 1.572442 0.920898 0.790892 0.063 Uiso 0.492(4) 1 calc R U P A 2
C33 C 1.4171(4) 0.8881(4) 0.7496(3) 0.0234(11) Uani 0.508(4) 1 d . . P A 1
H33A H 1.529886 0.936870 0.751317 0.028 Uiso 0.508(4) 1 calc R U P A 1
H33B H 1.394858 0.793789 0.731213 0.028 Uiso 0.508(4) 1 calc R U P A 1
C34 C 1.3864(5) 0.9461(5) 0.8587(4) 0.0314(8) Uani 0.508(4) 1 d . U P A 1
H34A H 1.272616 0.900426 0.853776 0.047 Uiso 0.508(4) 1 calc R U P A 1
H34B H 1.414343 1.040362 0.877083 0.047 Uiso 0.508(4) 1 calc R U P A 1
H34C H 1.452701 0.934218 0.914397 0.047 Uiso 0.508(4) 1 calc R U P A 1

loop_
_atom_site_aniso_label
_atom_site_aniso_U_11
_atom_site_aniso_U_22
_atom_site_aniso_U_33
_atom_site_aniso_U_23
_atom_site_aniso_U_13
_atom_site_aniso_U_12
O1 0.0207(6) 0.0294(9) 0.0216(7) 0.0132(6) 0.0039(5) 0.0062(6)
O4 0.0241(6) 0.0229(8) 0.0256(7) 0.0127(6) -0.0024(5) 0.0034(6)
O2 0.0312(7) 0.0326(10) 0.0318(8) 0.0199(8) 0.0009(6) 0.0005(6)
O3 0.0339(7) 0.0383(10) 0.0412(9) 0.0283(8) -0.0025(6) 0.0005(7)
N2 0.0331(9) 0.0324(13) 0.0672(14) 0.0322(11) -0.0234(9) -0.0102(9)
N1 0.0224(7) 0.0214(10) 0.0195(8) 0.0074(8) -0.0012(6) 0.0058(7)
C1 0.0188(9) 0.0272(13) 0.0239(10) 0.0146(10) 0.0069(8) 0.0075(8)
C2 0.0209(9) 0.0274(14) 0.0317(12) 0.0120(10) 0.0041(8) 0.0043(9)
C3 0.0272(10) 0.0268(14) 0.0452(13) 0.0197(11) 0.0113(9) 0.0077(9)
C4 0.0305(10) 0.0438(16) 0.0475(14) 0.0347(13) 0.0179(10) 0.0190(10)
C5 0.0246(9) 0.0472(16) 0.0271(11) 0.0225(12) 0.0091(9) 0.0140(10)
C6 0.0182(9) 0.0330(14) 0.0205(10) 0.0137(10) 0.0061(8) 0.0085(9)
C7 0.0176(9) 0.0326(14) 0.0212(10) 0.0091(10) 0.0039(8) 0.0059(9)
C8 0.0244(9) 0.0417(16) 0.0237(11) 0.0096(11) 0.0029(8) 0.0073(10)
C9 0.0277(10) 0.0413(17) 0.0260(12) -0.0006(11) 0.0024(9) 0.0001(10)
C10 0.0366(11) 0.0250(14) 0.0399(13) 0.0047(11) 0.0102(10) 0.0053(10)
C11 0.0303(10) 0.0302(14) 0.0294(12) 0.0111(10) 0.0062(9) 0.0097(10)
C12 0.0206(9) 0.0242(13) 0.0204(10) 0.0066(9) 0.0036(8) 0.0046(8)
C13 0.0227(9) 0.0242(12) 0.0179(10) 0.0057(9) 0.0020(8) 0.0121(8)
C14 0.0238(9) 0.0256(13) 0.0212(10) 0.0111(9) 0.0074(8) 0.0097(8)
C15 0.0189(9) 0.0222(12) 0.0200(10) 0.0054(9) 0.0039(8) 0.0062(8)
C16 0.0201(8) 0.0211(12) 0.0188(10) 0.0065(9) 0.0043(7) 0.0102(8)
C17 0.0215(9) 0.0203(12) 0.0210(10) 0.0085(9) 0.0078(8) 0.0092(8)
C18 0.0173(9) 0.0265(13) 0.0219(10) 0.0084(9) 0.0032(8) 0.0071(8)
C19 0.0232(9) 0.0226(12) 0.0203(10) 0.0079(9) 0.0082(8) 0.0139(8)
C20 0.0200(9) 0.0197(12) 0.0198(10) 0.0057(9) 0.0025(8) 0.0071(8)
C21 0.0254(9) 0.0238(12) 0.0168(10) 0.0076(9) 0.0045(8) 0.0098(9)
C22 0.0246(9) 0.0238(12) 0.0265(11) 0.0114(10) 0.0046(8) 0.0069(9)
C23 0.0204(9) 0.0191(12) 0.0180(10) 0.0058(9) 0.0038(7) 0.0093(8)
C24 0.0254(9) 0.0202(12) 0.0226(10) 0.0093(9) 0.0071(8) 0.0109(8)
C25 0.0248(9) 0.0249(13) 0.0270(11) 0.0111(10) -0.0042(8) 0.0074(9)
C26 0.0249(10) 0.0238(13) 0.0315(12) 0.0108(10) -0.0001(9) 0.0059(9)
C27 0.0297(10) 0.0213(12) 0.0243(11) 0.0106(9) 0.0058(8) 0.0075(9)
C28 0.0261(10) 0.0242(13) 0.0195(10) 0.0079(9) 0.0012(8) 0.0103(9)
C29 0.0226(10) 0.0307(14) 0.0560(15) 0.0235(12) -0.0018(10) 0.0014(9)
C30 0.0368(11) 0.0308(15) 0.0352(13) 0.0149(11) 0.0021(9) 0.0034(10)
C31 0.0341(12) 0.0284(13) 0.0295(17) 0.0127(14) 0.0069(13) 0.0099(10)
C32 0.041(2) 0.042(3) 0.042(3) 0.016(2) 0.0042(19) 0.0189(18)
C33 0.0189(18) 0.019(2) 0.024(2) 0.0061(19) -0.0018(17) 0.0033(16)
C34 0.0341(12) 0.0284(13) 0.0295(17) 0.0127(14) 0.0069(13) 0.0099(10)

loop_
_atom_type_symbol
_atom_type_description
_atom_type_scat_dispersion_real
_atom_type_scat_dispersion_imag
_atom_type_scat_source
C C 0.0033 0.0016 'International Tables Vol C Tables 4.2.6.8 and 6.1.1.4'
H H 0.0000 0.0000 'International Tables Vol C Tables 4.2.6.8 and 6.1.1.4'
N N 0.0061 0.0033 'International Tables Vol C Tables 4.2.6.8 and 6.1.1.4'
O O 0.0106 0.0060 'International Tables Vol C Tables 4.2.6.8 and 6.1.1.4'

loop_
_geom_angle_atom_site_label_1
_geom_angle_atom_site_label_2
_geom_angle_atom_site_label_3
_geom_angle
_geom_angle_site_symmetry_1
_geom_angle_site_symmetry_3
_geom_angle_publ_flag
C17 O1 C21 121.62(13) . . ?
C24 O4 C22 123.04(13) . . ?
C26 N2 C29 122.39(15) . . ?
C26 N2 C31 115.4(2) . . ?
C26 N2 C33 121.9(2) . . ?
C29 N2 C31 114.3(2) . . ?
C33 N2 C29 114.35(19) . . ?
C1 N1 C12 108.57(14) . . ?
C1 N1 C13 124.53(16) . . ?
C12 N1 C13 126.90(15) . . ?
N1 C1 C6 108.57(17) . . ?
C2 C1 N1 129.10(16) . . ?
C2 C1 C6 122.27(17) . . ?
C1 C2 H2 121.4 . . ?
C1 C2 C3 117.30(18) . . ?
C3 C2 H2 121.4 . . ?
C2 C3 H3 119.5 . . ?
C2 C3 C4 121.1(2) . . ?
C4 C3 H3 119.5 . . ?
C3 C4 H4 119.4 . . ?
C5 C4 C3 121.29(18) . . ?
C5 C4 H4 119.4 . . ?
C4 C5 H5 120.6 . . ?
C4 C5 C6 118.81(18) . . ?
C6 C5 H5 120.6 . . ?
C1 C6 C7 107.39(15) . . ?
C5 C6 C1 119.26(19) . . ?
C5 C6 C7 133.33(17) . . ?
C8 C7 C6 133.32(17) . . ?
C8 C7 C12 119.40(19) . . ?
C12 C7 C6 107.26(15) . . ?
C7 C8 H8 120.5 . . ?
C9 C8 C7 119.07(18) . . ?
C9 C8 H8 120.5 . . ?
C8 C9 H9 119.6 . . ?
C8 C9 C10 120.85(19) . . ?
C10 C9 H9 119.6 . . ?
C9 C10 H10 119.3 . . ?
C11 C10 C9 121.4(2) . . ?
C11 C10 H10 119.3 . . ?
C10 C11 H11 121.3 . . ?
C12 C11 C10 117.40(18) . . ?
C12 C11 H11 121.3 . . ?
N1 C12 C7 108.20(17) . . ?
C11 C12 N1 129.93(16) . . ?
C11 C12 C7 121.85(17) . . ?
C14 C13 N1 119.44(16) . . ?
C18 C13 N1 121.10(15) . . ?
C18 C13 C14 119.44(15) . . ?
C13 C14 H14 119.9 . . ?
C15 C14 C13 120.15(16) . . ?
C15 C14 H14 119.9 . . ?
C14 C15 H15 117.3(10) . . ?
C14 C15 C16 122.14(15) . . ?
C16 C15 H15 120.5(10) . . ?
C15 C16 C17 115.81(15) . . ?
C15 C16 C19 126.05(15) . . ?
C17 C16 C19 118.02(15) . . ?
O1 C17 C16 122.04(14) . . ?
O1 C17 C18 115.41(14) . . ?
C18 C17 C16 122.54(16) . . ?
C13 C18 C17 119.53(15) . . ?
C13 C18 H18 120.2 . . ?
C17 C18 H18 120.2 . . ?
C20 C19 C16 117.15(15) . . ?
C20 C19 C23 119.34(15) . . ?
C23 C19 C16 123.51(16) . . ?
C19 C20 C21 122.71(15) . . ?
C19 C20 C22 121.52(15) . . ?
C21 C20 C22 115.77(16) . . ?
O1 C21 C20 115.95(15) . . ?
O2 C21 O1 115.28(14) . . ?
O2 C21 C20 128.71(15) . . ?
O4 C22 C20 116.02(16) . . ?
O3 C22 O4 115.55(15) . . ?
O3 C22 C20 128.41(16) . . ?
C24 C23 C19 117.91(16) . . ?
C24 C23 C28 114.27(15) . . ?
C28 C23 C19 127.70(15) . . ?
O4 C24 C23 121.21(15) . . ?
C25 C24 O4 114.66(15) . . ?
C25 C24 C23 124.14(17) . . ?
C24 C25 H25 119.7 . . ?
C24 C25 C26 120.56(16) . . ?
C26 C25 H25 119.7 . . ?
N2 C26 C25 122.34(16) . . ?
N2 C26 C27 121.28(17) . . ?
C25 C26 C27 116.38(16) . . ?
C26 C27 H27 119.3 . . ?
C28 C27 C26 121.40(17) . . ?
C28 C27 H27 119.3 . . ?
C23 C28 H28 120.8(11) . . ?
C27 C28 C23 123.02(15) . . ?
C27 C28 H28 116.1(11) . . ?
N2 C29 H29A 108.8 . . ?
N2 C29 H29B 108.8 . . ?
N2 C29 C30 113.89(19) . . ?
H29A C29 H29B 107.7 . . ?
C30 C29 H29A 108.8 . . ?
C30 C29 H29B 108.8 . . ?
C29 C30 H30A 109.5 . . ?
C29 C30 H30B 109.5 . . ?
C29 C30 H30C 109.5 . . ?
H30A C30 H30B 109.5 . . ?
H30A C30 H30C 109.5 . . ?
H30B C30 H30C 109.5 . . ?
N2 C31 H31A 110.6 . . ?
N2 C31 H31B 110.6 . . ?
H31A C31 H31B 108.8 . . ?
C32 C31 N2 105.6(4) . . ?
C32 C31 H31A 110.6 . . ?
C32 C31 H31B 110.6 . . ?
C31 C32 H32A 109.5 . . ?
C31 C32 H32B 109.5 . . ?
C31 C32 H32C 109.5 . . ?
H32A C32 H32B 109.5 . . ?
H32A C32 H32C 109.5 . . ?
H32B C32 H32C 109.5 . . ?
N2 C33 H33A 110.8 . . ?
N2 C33 H33B 110.8 . . ?
N2 C33 C34 104.7(3) . . ?
H33A C33 H33B 108.9 . . ?
C34 C33 H33A 110.8 . . ?
C34 C33 H33B 110.8 . . ?
C33 C34 H34A 109.5 . . ?
C33 C34 H34B 109.5 . . ?
C33 C34 H34C 109.5 . . ?
H34A C34 H34B 109.5 . . ?
H34A C34 H34C 109.5 . . ?
H34B C34 H34C 109.5 . . ?

loop_
_geom_bond_atom_site_label_1
_geom_bond_atom_site_label_2
_geom_bond_distance
_geom_bond_site_symmetry_2
_geom_bond_publ_flag
O1 C17 1.366(2) . ?
O1 C21 1.3961(19) . ?
O4 C22 1.382(2) . ?
O4 C24 1.377(2) . ?
O2 C21 1.202(2) . ?
O3 C22 1.204(2) . ?
N2 C26 1.355(2) . ?
N2 C29 1.464(2) . ?
N2 C31 1.623(5) . ?
N2 C33 1.442(4) . ?
N1 C1 1.403(2) . ?
N1 C12 1.408(2) . ?
N1 C13 1.416(2) . ?
C1 C2 1.384(3) . ?
C1 C6 1.404(2) . ?
C2 H2 0.9300 . ?
C2 C3 1.390(3) . ?
C3 H3 0.9300 . ?
C3 C4 1.391(3) . ?
C4 H4 0.9300 . ?
C4 C5 1.378(3) . ?
C5 H5 0.9300 . ?
C5 C6 1.393(3) . ?
C6 C7 1.444(3) . ?
C7 C8 1.394(3) . ?
C7 C12 1.410(2) . ?
C8 H8 0.9300 . ?
C8 C9 1.375(3) . ?
C9 H9 0.9300 . ?
C9 C10 1.396(3) . ?
C10 H10 0.9300 . ?
C10 C11 1.389(3) . ?
C11 H11 0.9300 . ?
C11 C12 1.384(3) . ?
C13 C14 1.394(2) . ?
C13 C18 1.380(2) . ?
C14 H14 0.9300 . ?
C14 C15 1.373(2) . ?
C15 H15 0.961(16) . ?
C15 C16 1.402(2) . ?
C16 C17 1.402(2) . ?
C16 C19 1.466(2) . ?
C17 C18 1.384(2) . ?
C18 H18 0.9300 . ?
C19 C20 1.389(2) . ?
C19 C23 1.439(2) . ?
C20 C21 1.455(2) . ?
C20 C22 1.461(2) . ?
C23 C24 1.405(2) . ?
C23 C28 1.411(3) . ?
C24 C25 1.369(2) . ?
C25 H25 0.9300 . ?
C25 C26 1.409(3) . ?
C26 C27 1.420(2) . ?
C27 H27 0.9300 . ?
C27 C28 1.364(2) . ?
C28 H28 0.953(16) . ?
C29 H29A 0.9700 . ?
C29 H29B 0.9700 . ?
C29 C30 1.510(3) . ?
C30 H30A 0.9600 . ?
C30 H30B 0.9600 . ?
C30 H30C 0.9600 . ?
C31 H31A 0.9700 . ?
C31 H31B 0.9700 . ?
C31 C32 1.510(7) . ?
C32 H32A 0.9600 . ?
C32 H32B 0.9600 . ?
C32 H32C 0.9600 . ?
C33 H33A 0.9700 . ?
C33 H33B 0.9700 . ?
C33 C34 1.515(7) . ?
C34 H34A 0.9600 . ?
C34 H34B 0.9600 . ?
C34 H34C 0.9600 . ?

loop_
_geom_torsion_atom_site_label_1
_geom_torsion_atom_site_label_2
_geom_torsion_atom_site_label_3
_geom_torsion_atom_site_label_4
_geom_torsion
_geom_torsion_site_symmetry_1
_geom_torsion_site_symmetry_2
_geom_torsion_site_symmetry_3
_geom_torsion_site_symmetry_4
_geom_torsion_publ_flag
O1 C17 C18 C13 -175.52(16) . . . . ?
O4 C24 C25 C26 -179.82(17) . . . . ?
N2 C26 C27 C28 178.1(2) . . . . ?
N1 C1 C2 C3 -178.07(17) . . . . ?
N1 C1 C6 C5 178.21(15) . . . . ?
N1 C1 C6 C7 -0.44(19) . . . . ?
N1 C13 C14 C15 178.47(17) . . . . ?
N1 C13 C18 C17 -179.90(17) . . . . ?
C1 N1 C12 C7 0.95(19) . . . . ?
C1 N1 C12 C11 179.93(18) . . . . ?
C1 N1 C13 C14 -54.3(2) . . . . ?
C1 N1 C13 C18 127.4(2) . . . . ?
C1 C2 C3 C4 0.5(3) . . . . ?
C1 C6 C7 C8 179.61(19) . . . . ?
C1 C6 C7 C12 1.02(19) . . . . ?
C2 C1 C6 C5 0.7(3) . . . . ?
C2 C1 C6 C7 -177.95(16) . . . . ?
C2 C3 C4 C5 0.5(3) . . . . ?
C3 C4 C5 C6 -1.0(3) . . . . ?
C4 C5 C6 C1 0.4(3) . . . . ?
C4 C5 C6 C7 178.60(18) . . . . ?
C5 C6 C7 C8 1.2(3) . . . . ?
C5 C6 C7 C12 -177.36(18) . . . . ?
C6 C1 C2 C3 -1.1(3) . . . . ?
C6 C7 C8 C9 -179.16(18) . . . . ?
C6 C7 C12 N1 -1.21(19) . . . . ?
C6 C7 C12 C11 179.71(16) . . . . ?
C7 C8 C9 C10 0.2(3) . . . . ?
C8 C7 C12 N1 179.97(16) . . . . ?
C8 C7 C12 C11 0.9(3) . . . . ?
C8 C9 C10 C11 0.1(3) . . . . ?
C9 C10 C11 C12 0.1(3) . . . . ?
C10 C11 C12 N1 -179.44(17) . . . . ?
C10 C11 C12 C7 -0.6(3) . . . . ?
C12 N1 C1 C2 176.98(17) . . . . ?
C12 N1 C1 C6 -0.30(19) . . . . ?
C12 N1 C13 C14 124.9(2) . . . . ?
C12 N1 C13 C18 -53.3(3) . . . . ?
C12 C7 C8 C9 -0.7(3) . . . . ?
C13 N1 C1 C2 -3.6(3) . . . . ?
C13 N1 C1 C6 179.08(15) . . . . ?
C13 N1 C12 C7 -178.41(15) . . . . ?
C13 N1 C12 C11 0.6(3) . . . . ?
C13 C14 C15 C16 -0.6(3) . . . . ?
C14 C13 C18 C17 1.9(3) . . . . ?
C14 C15 C16 C17 5.5(3) . . . . ?
C14 C15 C16 C19 -178.33(17) . . . . ?
C15 C16 C17 O1 171.91(16) . . . . ?
C15 C16 C17 C18 -7.0(3) . . . . ?
C15 C16 C19 C20 -162.78(18) . . . . ?
C15 C16 C19 C23 17.5(3) . . . . ?
C16 C17 C18 C13 3.5(3) . . . . ?
C16 C19 C20 C21 -7.9(3) . . . . ?
C16 C19 C20 C22 171.89(16) . . . . ?
C16 C19 C23 C24 -172.09(16) . . . . ?
C16 C19 C23 C28 12.3(3) . . . . ?
C17 O1 C21 O2 -167.14(17) . . . . ?
C17 O1 C21 C20 15.6(2) . . . . ?
C17 C16 C19 C20 13.3(2) . . . . ?
C17 C16 C19 C23 -166.48(16) . . . . ?
C18 C13 C14 C15 -3.3(3) . . . . ?
C19 C16 C17 O1 -4.5(3) . . . . ?
C19 C16 C17 C18 176.54(17) . . . . ?
C19 C20 C21 O1 -6.1(3) . . . . ?
C19 C20 C21 O2 177.0(2) . . . . ?
C19 C20 C22 O4 0.6(3) . . . . ?
C19 C20 C22 O3 -177.7(2) . . . . ?
C19 C23 C24 O4 -0.3(3) . . . . ?
C19 C23 C24 C25 179.39(17) . . . . ?
C19 C23 C28 C27 -179.25(18) . . . . ?
C20 C19 C23 C24 8.2(3) . . . . ?
C20 C19 C23 C28 -167.48(18) . . . . ?
C21 O1 C17 C16 -10.5(3) . . . . ?
C21 O1 C17 C18 168.45(16) . . . . ?
C21 C20 C22 O4 -179.58(16) . . . . ?
C21 C20 C22 O3 2.1(3) . . . . ?
C22 O4 C24 C23 -7.9(3) . . . . ?
C22 O4 C24 C25 172.34(16) . . . . ?
C22 C20 C21 O1 174.02(15) . . . . ?
C22 C20 C21 O2 -2.8(3) . . . . ?
C23 C19 C20 C21 171.82(16) . . . . ?
C23 C19 C20 C22 -8.3(3) . . . . ?
C23 C24 C25 C26 0.5(3) . . . . ?
C24 O4 C22 O3 -173.83(18) . . . . ?
C24 O4 C22 C20 7.7(3) . . . . ?
C24 C23 C28 C27 5.0(3) . . . . ?
C24 C25 C26 N2 -177.6(2) . . . . ?
C24 C25 C26 C27 3.1(3) . . . . ?
C25 C26 C27 C28 -2.5(3) . . . . ?
C26 N2 C29 C30 82.3(3) . . . . ?
C26 N2 C31 C32 108.3(3) . . . . ?
C26 N2 C33 C34 -91.9(3) . . . . ?
C26 C27 C28 C23 -1.7(3) . . . . ?
C28 C23 C24 O4 175.90(16) . . . . ?
C28 C23 C24 C25 -4.4(3) . . . . ?
C29 N2 C26 C25 177.6(2) . . . . ?
C29 N2 C26 C27 -3.1(3) . . . . ?
C29 N2 C31 C32 -101.8(3) . . . . ?
C29 N2 C33 C34 100.9(3) . . . . ?
C31 N2 C26 C25 -35.1(3) . . . . ?
C31 N2 C26 C27 144.2(3) . . . . ?
C31 N2 C29 C30 -65.3(3) . . . . ?
C33 N2 C26 C25 11.5(4) . . . . ?
C33 N2 C26 C27 -169.2(2) . . . . ?
C33 N2 C29 C30 -110.6(2) . . . . ?
